data_7246215
loop_
_publ_author_name
'Das, Rajorshi'
'Linseis, Michael'
'Schupp, Stefan M.'
'Gogesch, Franciska S.'
'Schmidt-Mende, Lukas'
'Winter, Rainer F.'

_publ_section_title
;
 Organic binary charge-transfer compounds of
 2,2&#x2032;&#x2009;:&#x2009;6&#x2032;,2&#x2032;&#x2032;&#x2009;:&#x2009;6&#x2032;&#x2032;,6-trioxotriphenylamine
 and a pyrene-annulated azaacene as donors
;
_journal_issue 6
_journal_name_full 'RSC Advances'
_journal_page_first 3652
_journal_page_last 3660
_journal_paper_doi 10.1039/D2RA07322F
_journal_volume 13
_journal_year 2023
_chemical_compound_source Dichloromethane
_chemical_formula_moiety 'C3 F2 O, C18 H9 N O3'
_chemical_formula_sum 'C21 H9 F2 N O4'
_chemical_formula_weight 377.29
_chemical_name_systematic 'TOTA F4BQ'
_space_group_crystal_system triclinic
_space_group_IT_number 2
_space_group_name_Hall '-P 1'
_space_group_name_H-M_alt 'P -1'
_atom_sites_solution_hydrogens geom
_atom_sites_solution_primary dual
_audit_creation_date 2022-11-17
_audit_creation_method
;
Olex2 1.5
(compiled 2022.04.07 svn.rca3783a0 for OlexSys, GUI svn.r6498)
;
_audit_update_record
;
2022-11-17 deposited with the CCDC.	2023-01-18 downloaded from the CCDC.
;
_cell_angle_alpha 112.442(5)
_cell_angle_beta 94.726(5)
_cell_angle_gamma 115.784(5)
_cell_formula_units_Z 2
_cell_length_a 9.0452(6)
_cell_length_b 10.1512(7)
_cell_length_c 10.1574(7)
_cell_measurement_reflns_used 6284
_cell_measurement_temperature 100
_cell_measurement_theta_max 28.15
_cell_measurement_theta_min 2.52
_cell_volume 740.80(11)
_computing_cell_refinement
;
X-Area Recipe 1.33.0.0 (STOE, 2015)
;
_computing_data_collection
;
X-Area WinXpose 2.0.22.0 (STOE, 2016)
;
_computing_data_reduction
;
X-Area Integrate 1.74.2.0 (STOE, 2018)
X-Area LANA 1.75.3.0 (STOE, 2018)
;
_computing_molecular_graphics 'Olex2 1.5 (Dolomanov et al., 2009)'
_computing_publication_material 'Olex2 1.5 (Dolomanov et al., 2009)'
_computing_structure_refinement 'SHELXL 2018/3 (Sheldrick, 2015)'
_computing_structure_solution 'SHELXT  (Sheldrick, 2015)'
_diffrn_ambient_temperature 100
_diffrn_detector 'image plate (34 cm diameter)'
_diffrn_detector_area_resol_mean 6.67
_diffrn_detector_type 'STOE Imaging Plate'
_diffrn_measured_fraction_theta_full 0.980
_diffrn_measured_fraction_theta_max 0.968
_diffrn_measurement_details
;
 239 frames, detector distance = 80 mm
;
_diffrn_measurement_device '2-circle diffractometer'
_diffrn_measurement_device_type 'STOE IPDS 2T'
_diffrn_measurement_method 'rotation method, \w scans'
_diffrn_radiation_collimation '0.5 mm diameter, monocapillary'
_diffrn_radiation_monochromator 'plane graphite'
_diffrn_radiation_polarisn_norm 0
_diffrn_radiation_probe x-ray
_diffrn_radiation_type 'Mo K\a'
_diffrn_radiation_wavelength 0.71073
_diffrn_reflns_av_R_equivalents 0.0201
_diffrn_reflns_av_unetI/netI 0.0196
_diffrn_reflns_Laue_measured_fraction_full 0.980
_diffrn_reflns_Laue_measured_fraction_max 0.968
_diffrn_reflns_limit_h_max 11
_diffrn_reflns_limit_h_min -11
_diffrn_reflns_limit_k_max 13
_diffrn_reflns_limit_k_min -13
_diffrn_reflns_limit_l_max 13
_diffrn_reflns_limit_l_min -13
_diffrn_reflns_number 6260
_diffrn_reflns_point_group_measured_fraction_full 0.980
_diffrn_reflns_point_group_measured_fraction_max 0.968
_diffrn_reflns_theta_full 25.242
_diffrn_reflns_theta_max 27.576
_diffrn_reflns_theta_min 2.486
_diffrn_source 'Sealed Mo X-ray tube, 12 x 0.4 mm long-fine focus'
_diffrn_source_current 40
_diffrn_source_power 2.000
_diffrn_source_voltage 50
_exptl_absorpt_coefficient_mu 0.135
_exptl_absorpt_correction_T_max 0.9811
_exptl_absorpt_correction_T_min 0.8496
_exptl_absorpt_correction_type multi-scan
_exptl_absorpt_process_details
;
STOE X-Red32, absorption correction by Gaussian integration, analogous to
P. Coppens, "The Evaluation of Absorption and Extinction in Single-Crystal
Structure Analysis", published in: F. R. Ahmed (Editor), "Crystallographic
Computing", Munksgaard, Copenhagen (1970), 255 - 270. Afterwards scaling of
reflection intensities was performed within STOE LANA. J. Koziskova, F. Hahn,
J. Richter, J. Kozisek, Acta Chimica Slovaca, vol. 9, no. 2, 2016, pp. 136-140.
;
_exptl_crystal_colour brown
_exptl_crystal_colour_primary brown
_exptl_crystal_density_diffrn 1.691
_exptl_crystal_density_method 'not measured'
_exptl_crystal_description fragment
_exptl_crystal_F_000 384
_exptl_crystal_recrystallization_method 'Re-crystallisation from solvent'
_exptl_crystal_size_max 0.25
_exptl_crystal_size_mid 0.217
_exptl_crystal_size_min 0.15
_refine_diff_density_max 0.242
_refine_diff_density_min -0.270
_refine_diff_density_rms 0.049
_refine_ls_extinction_method none
_refine_ls_goodness_of_fit_ref 1.034
_refine_ls_hydrogen_treatment constr
_refine_ls_matrix_type full
_refine_ls_number_parameters 253
_refine_ls_number_reflns 3312
_refine_ls_number_restraints 0
_refine_ls_restrained_S_all 1.034
_refine_ls_R_factor_all 0.0500
_refine_ls_R_factor_gt 0.0382
_refine_ls_shift/su_max 0.000
_refine_ls_shift/su_mean 0.000
_refine_ls_structure_factor_coef Fsqd
_refine_ls_weighting_details 'w=1/[\s^2^(Fo^2^)+(0.0599P)^2^+0.2176P] where P=(Fo^2^+2Fc^2^)/3'
_refine_ls_weighting_scheme calc
_refine_ls_wR_factor_gt 0.1005
_refine_ls_wR_factor_ref 0.1094
_reflns_Friedel_coverage 0.000
_reflns_number_gt 2678
_reflns_number_total 3312
_reflns_threshold_expression 'I > 2\s(I)'
_cod_data_source_file d2ra07322f2.cif
_cod_data_source_block raj255
_cod_original_cell_volume 740.80(10)
_cod_database_code 7246215
_shelx_shelxl_version_number 2018/3
_shelx_space_group_comment
;
The symmetry employed for this shelxl refinement is uniquely defined
by the following loop, which should always be used as a source of
symmetry information in preference to the above space-group names.
They are only intended as comments.
;
_shelx_estimated_absorpt_t_max 0.980
_shelx_estimated_absorpt_t_min 0.967
_olex2_refinement_description
;
1. Fixed Uiso
 At 1.2 times of:
  All C(H) groups
2.a Aromatic/amide H refined with riding coordinates:
 C11(H11), C9(H9), C3(H3), C5(H5), C10(H10), C4(H4), C15(H15), C16(H16),
 C17(H17)
;
_olex2_submission_special_instructions 'No special instructions were received'

loop_
_space_group_symop_operation_xyz
'x, y, z'
'-x, -y, -z'

loop_
_atom_site_label
_atom_site_type_symbol
_atom_site_fract_x
_atom_site_fract_y
_atom_site_fract_z
_atom_site_U_iso_or_equiv
_atom_site_adp_type
_atom_site_occupancy
_atom_site_site_symmetry_order
_atom_site_calc_flag
_atom_site_refinement_flags_posn
_atom_site_refinement_flags_adp
_atom_site_refinement_flags_occupancy
_atom_site_disorder_assembly
_atom_site_disorder_group
F2 F 0.73536(9) 0.82867(9) 0.17606(9) 0.02296(19) Uani 1 1 d . . . . .
F1 F 0.40724(9) 0.73329(9) 0.04364(9) 0.02281(19) Uani 1 1 d . . . . .
O4 O 0.82191(11) 0.59338(12) 0.13523(11) 0.0226(2) Uani 1 1 d . . . . .
O1 O 0.83782(11) 0.58856(11) 0.46479(11) 0.0217(2) Uani 1 1 d . . . . .
O3 O 0.43118(11) 0.75103(11) 0.35831(10) 0.0215(2) Uani 1 1 d . . . . .
O2 O 0.26620(11) 0.17409(11) 0.12548(11) 0.0214(2) Uani 1 1 d . . . . .
N1 N 0.52096(13) 0.50717(13) 0.29436(12) 0.0183(2) Uani 1 1 d . . . . .
C19 C 0.67607(16) 0.55105(15) 0.07304(14) 0.0187(3) Uani 1 1 d . . . . .
C7 C 0.34934(16) 0.46255(16) 0.24598(14) 0.0186(3) Uani 1 1 d . . . . .
C21 C 0.45656(16) 0.62293(15) 0.02483(14) 0.0186(3) Uani 1 1 d . . . . .
C18 C 0.79085(16) 0.70752(16) 0.49121(14) 0.0195(3) Uani 1 1 d . . . . .
C6 C 0.42657(16) 0.21791(16) 0.20615(14) 0.0197(3) Uani 1 1 d . . . . .
C20 C 0.61771(16) 0.66956(15) 0.08942(14) 0.0188(3) Uani 1 1 d . . . . .
C8 C 0.22362(16) 0.29688(16) 0.16078(14) 0.0196(3) Uani 1 1 d . . . . .
C13 C 0.63333(16) 0.66808(15) 0.40990(14) 0.0186(3) Uani 1 1 d . . . . .
C12 C 0.30575(16) 0.58495(16) 0.27727(14) 0.0194(3) Uani 1 1 d . . . . .
C14 C 0.58921(16) 0.78942(16) 0.43886(14) 0.0195(3) Uani 1 1 d . . . . .
C1 C 0.55215(16) 0.38274(16) 0.29355(14) 0.0188(3) Uani 1 1 d . . . . .
C11 C 0.13820(17) 0.54295(17) 0.22267(15) 0.0226(3) Uani 1 1 d . . . . .
H11 H 0.108615 0.624174 0.243123 0.027 Uiso 1 1 calc R U . . .
C9 C 0.05475(16) 0.25213(17) 0.10562(15) 0.0229(3) Uani 1 1 d . . . . .
H9 H -0.029971 0.141449 0.049262 0.027 Uiso 1 1 calc R U . . .
C3 C 0.74649(17) 0.30220(17) 0.36538(15) 0.0229(3) Uani 1 1 d . . . . .
H3 H 0.852428 0.329613 0.419858 0.027 Uiso 1 1 calc R U . . .
C2 C 0.71075(16) 0.42455(16) 0.37481(14) 0.0193(3) Uani 1 1 d . . . . .
C5 C 0.46007(17) 0.09420(17) 0.19361(15) 0.0228(3) Uani 1 1 d . . . . .
H5 H 0.376716 -0.016253 0.133291 0.027 Uiso 1 1 calc R U . . .
C10 C 0.01423(16) 0.37632(17) 0.13624(15) 0.0237(3) Uani 1 1 d . . . . .
H10 H -0.098611 0.347244 0.097971 0.028 Uiso 1 1 calc R U . . .
C4 C 0.62132(17) 0.13772(17) 0.27307(16) 0.0246(3) Uani 1 1 d . . . . .
H4 H 0.645560 0.055100 0.264128 0.030 Uiso 1 1 calc R U . . .
C15 C 0.70324(17) 0.95112(16) 0.54415(15) 0.0221(3) Uani 1 1 d . . . . .
H15 H 0.674950 1.032860 0.561781 0.027 Uiso 1 1 calc R U . . .
C16 C 0.86193(17) 0.98917(16) 0.62354(15) 0.0232(3) Uani 1 1 d . . . . .
H16 H 0.939980 1.097675 0.694545 0.028 Uiso 1 1 calc R U . . .
C17 C 0.90563(16) 0.86795(17) 0.59853(15) 0.0223(3) Uani 1 1 d . . . . .
H17 H 1.010986 0.894713 0.653488 0.027 Uiso 1 1 calc R U . . .

loop_
_atom_site_aniso_label
_atom_site_aniso_U_11
_atom_site_aniso_U_22
_atom_site_aniso_U_33
_atom_site_aniso_U_23
_atom_site_aniso_U_13
_atom_site_aniso_U_12
F2 0.0179(4) 0.0139(4) 0.0258(4) 0.0035(3) -0.0006(3) 0.0054(3)
F1 0.0215(4) 0.0194(4) 0.0293(4) 0.0091(3) 0.0041(3) 0.0142(3)
O4 0.0158(4) 0.0236(5) 0.0249(5) 0.0088(4) 0.0013(3) 0.0100(4)
O1 0.0150(4) 0.0190(5) 0.0262(5) 0.0070(4) 0.0001(3) 0.0087(4)
O3 0.0177(5) 0.0173(5) 0.0250(5) 0.0059(4) 0.0005(4) 0.0098(4)
O2 0.0171(4) 0.0167(4) 0.0254(5) 0.0065(4) 0.0003(4) 0.0084(4)
N1 0.0150(5) 0.0161(5) 0.0206(5) 0.0060(4) 0.0010(4) 0.0082(4)
C19 0.0154(6) 0.0193(6) 0.0193(6) 0.0076(5) 0.0024(5) 0.0087(5)
C7 0.0151(6) 0.0195(6) 0.0200(6) 0.0082(5) 0.0031(5) 0.0089(5)
C21 0.0193(6) 0.0173(6) 0.0212(6) 0.0080(5) 0.0048(5) 0.0120(5)
C18 0.0172(6) 0.0199(6) 0.0207(6) 0.0086(5) 0.0046(5) 0.0098(5)
C6 0.0163(6) 0.0201(6) 0.0212(6) 0.0088(5) 0.0038(5) 0.0092(5)
C20 0.0163(6) 0.0144(6) 0.0196(6) 0.0046(5) 0.0024(5) 0.0063(5)
C8 0.0181(6) 0.0193(6) 0.0218(6) 0.0092(5) 0.0047(5) 0.0104(5)
C13 0.0157(6) 0.0170(6) 0.0192(6) 0.0067(5) 0.0032(5) 0.0070(5)
C12 0.0170(6) 0.0177(6) 0.0202(6) 0.0067(5) 0.0032(5) 0.0085(5)
C14 0.0156(6) 0.0204(6) 0.0212(6) 0.0086(5) 0.0036(5) 0.0093(5)
C1 0.0180(6) 0.0191(6) 0.0215(6) 0.0094(5) 0.0055(5) 0.0113(5)
C11 0.0185(6) 0.0242(7) 0.0272(7) 0.0107(6) 0.0051(5) 0.0138(5)
C9 0.0165(6) 0.0216(6) 0.0255(7) 0.0094(5) 0.0029(5) 0.0077(5)
C3 0.0202(6) 0.0251(7) 0.0257(7) 0.0112(6) 0.0042(5) 0.0144(5)
C2 0.0169(6) 0.0191(6) 0.0199(6) 0.0073(5) 0.0040(5) 0.0093(5)
C5 0.0223(7) 0.0181(6) 0.0261(7) 0.0083(5) 0.0050(5) 0.0107(5)
C10 0.0155(6) 0.0261(7) 0.0274(7) 0.0106(6) 0.0035(5) 0.0108(5)
C4 0.0246(7) 0.0231(7) 0.0304(7) 0.0117(6) 0.0071(5) 0.0161(6)
C15 0.0212(6) 0.0185(6) 0.0243(7) 0.0076(5) 0.0054(5) 0.0103(5)
C16 0.0198(6) 0.0183(6) 0.0228(6) 0.0060(5) 0.0031(5) 0.0065(5)
C17 0.0160(6) 0.0222(6) 0.0227(6) 0.0083(5) 0.0015(5) 0.0075(5)

loop_
_atom_type_symbol
_atom_type_description
_atom_type_scat_dispersion_real
_atom_type_scat_dispersion_imag
_atom_type_scat_source
C C 0.0033 0.0016 'International Tables Vol C Tables 4.2.6.8 and 6.1.1.4'
H H 0.0000 0.0000 'International Tables Vol C Tables 4.2.6.8 and 6.1.1.4'
F F 0.0171 0.0103 'International Tables Vol C Tables 4.2.6.8 and 6.1.1.4'
N N 0.0061 0.0033 'International Tables Vol C Tables 4.2.6.8 and 6.1.1.4'
O O 0.0106 0.0060 'International Tables Vol C Tables 4.2.6.8 and 6.1.1.4'

loop_
_exptl_crystal_face_index_h
_exptl_crystal_face_index_k
_exptl_crystal_face_index_l
_exptl_crystal_face_perp_dist
6 2 -3 0.0610
-6 -2 3 0.0360
1 -5 -3 0.1080
5 -2 -4 0.1270
2 -5 3 0.1000
-1 3 2 0.1050
-3 8 -5 0.0800

loop_
_geom_angle_atom_site_label_1
_geom_angle_atom_site_label_2
_geom_angle_atom_site_label_3
_geom_angle
_geom_angle_site_symmetry_1
_geom_angle_site_symmetry_3
_geom_angle_publ_flag
C18 O1 C2 117.35(10) . . ?
C12 O3 C14 117.33(10) . . ?
C8 O2 C6 117.40(10) . . ?
C7 N1 C13 117.00(10) . . ?
C7 N1 C1 116.86(10) . . ?
C13 N1 C1 116.57(10) . . ?
O4 C19 C21 122.81(12) . 2_665 ?
O4 C19 C20 122.86(12) . . ?
C21 C19 C20 114.33(11) 2_665 . ?
C8 C7 N1 120.01(11) . . ?
C8 C7 C12 120.14(11) . . ?
C12 C7 N1 119.77(11) . . ?
F1 C21 C19 115.84(11) . 2_665 ?
F1 C21 C20 121.38(11) . . ?
C20 C21 C19 122.76(11) . 2_665 ?
O1 C18 C13 121.19(11) . . ?
C17 C18 O1 118.67(11) . . ?
C17 C18 C13 120.13(12) . . ?
C1 C6 O2 120.73(11) . . ?
C5 C6 O2 118.63(11) . . ?
C5 C6 C1 120.60(12) . . ?
F2 C20 C19 115.92(11) . . ?
F2 C20 C21 121.19(11) . . ?
C21 C20 C19 122.88(11) . . ?
O2 C8 C7 120.69(11) . . ?
C9 C8 O2 118.91(11) . . ?
C9 C8 C7 120.37(12) . . ?
C18 C13 N1 120.16(11) . . ?
C18 C13 C14 120.05(12) . . ?
C14 C13 N1 119.74(11) . . ?
O3 C12 C7 120.63(11) . . ?
C11 C12 O3 118.92(11) . . ?
C11 C12 C7 120.39(12) . . ?
C13 C14 O3 120.51(11) . . ?
C15 C14 O3 118.76(11) . . ?
C15 C14 C13 120.69(12) . . ?
C6 C1 N1 119.75(11) . . ?
C6 C1 C2 120.08(12) . . ?
C2 C1 N1 120.10(11) . . ?
C12 C11 H11 120.7 . . ?
C12 C11 C10 118.65(12) . . ?
C10 C11 H11 120.7 . . ?
C8 C9 H9 120.7 . . ?
C8 C9 C10 118.63(12) . . ?
C10 C9 H9 120.7 . . ?
C2 C3 H3 120.6 . . ?
C2 C3 C4 118.89(12) . . ?
C4 C3 H3 120.6 . . ?
C1 C2 O1 121.24(11) . . ?
C3 C2 O1 118.50(11) . . ?
C3 C2 C1 120.25(12) . . ?
C6 C5 H5 120.6 . . ?
C6 C5 C4 118.79(12) . . ?
C4 C5 H5 120.6 . . ?
C11 C10 H10 119.1 . . ?
C9 C10 C11 121.80(12) . . ?
C9 C10 H10 119.1 . . ?
C3 C4 C5 121.31(12) . . ?
C3 C4 H4 119.3 . . ?
C5 C4 H4 119.3 . . ?
C14 C15 H15 120.7 . . ?
C14 C15 C16 118.53(12) . . ?
C16 C15 H15 120.7 . . ?
C15 C16 H16 119.3 . . ?
C17 C16 C15 121.30(12) . . ?
C17 C16 H16 119.3 . . ?
C18 C17 C16 119.26(12) . . ?
C18 C17 H17 120.4 . . ?
C16 C17 H17 120.4 . . ?

loop_
_geom_bond_atom_site_label_1
_geom_bond_atom_site_label_2
_geom_bond_distance
_geom_bond_site_symmetry_2
_geom_bond_publ_flag
F2 C20 1.3345(14) . ?
F1 C21 1.3326(14) . ?
O4 C19 1.2191(15) . ?
O1 C18 1.3887(15) . ?
O1 C2 1.3888(15) . ?
O3 C12 1.3892(15) . ?
O3 C14 1.3941(15) . ?
O2 C6 1.3921(15) . ?
O2 C8 1.3892(15) . ?
N1 C7 1.3961(16) . ?
N1 C13 1.4050(16) . ?
N1 C1 1.4062(16) . ?
C19 C21 1.4718(18) 2_665 ?
C19 C20 1.4724(17) . ?
C7 C8 1.3903(18) . ?
C7 C12 1.3948(17) . ?
C21 C20 1.3358(18) . ?
C18 C13 1.3892(17) . ?
C18 C17 1.3804(19) . ?
C6 C1 1.3872(18) . ?
C6 C5 1.3785(18) . ?
C8 C9 1.3837(17) . ?
C13 C14 1.3905(17) . ?
C12 C11 1.3803(18) . ?
C14 C15 1.3809(18) . ?
C1 C2 1.3883(17) . ?
C11 H11 0.9300 . ?
C11 C10 1.3940(18) . ?
C9 H9 0.9300 . ?
C9 C10 1.3935(18) . ?
C3 H3 0.9300 . ?
C3 C2 1.3855(18) . ?
C3 C4 1.3907(19) . ?
C5 H5 0.9300 . ?
C5 C4 1.3954(18) . ?
C10 H10 0.9300 . ?
C4 H4 0.9300 . ?
C15 H15 0.9300 . ?
C15 C16 1.3961(18) . ?
C16 H16 0.9300 . ?
C16 C17 1.3913(18) . ?
C17 H17 0.9300 . ?

loop_
_geom_torsion_atom_site_label_1
_geom_torsion_atom_site_label_2
_geom_torsion_atom_site_label_3
_geom_torsion_atom_site_label_4
_geom_torsion
_geom_torsion_site_symmetry_1
_geom_torsion_site_symmetry_2
_geom_torsion_site_symmetry_3
_geom_torsion_site_symmetry_4
_geom_torsion_publ_flag
F1 C21 C20 F2 0.4(2) . . . . ?
F1 C21 C20 C19 179.03(11) . . . . ?
O4 C19 C20 F2 0.74(19) . . . . ?
O4 C19 C20 C21 -177.98(12) . . . . ?
O1 C18 C13 N1 -2.64(18) . . . . ?
O1 C18 C13 C14 179.81(11) . . . . ?
O1 C18 C17 C16 178.42(12) . . . . ?
O3 C12 C11 C10 177.39(12) . . . . ?
O3 C14 C15 C16 -179.43(11) . . . . ?
O2 C6 C1 N1 -3.59(18) . . . . ?
O2 C6 C1 C2 179.21(11) . . . . ?
O2 C6 C5 C4 179.33(12) . . . . ?
O2 C8 C9 C10 -177.35(12) . . . . ?
N1 C7 C8 O2 1.34(18) . . . . ?
N1 C7 C8 C9 -176.50(12) . . . . ?
N1 C7 C12 O3 -1.06(18) . . . . ?
N1 C7 C12 C11 176.18(12) . . . . ?
N1 C13 C14 O3 2.70(18) . . . . ?
N1 C13 C14 C15 -175.05(12) . . . . ?
N1 C1 C2 O1 3.72(18) . . . . ?
N1 C1 C2 C3 -175.10(12) . . . . ?
C19 C21 C20 F2 179.13(11) 2_665 . . . ?
C19 C21 C20 C19 -2.2(2) 2_665 . . . ?
C7 N1 C13 C18 162.42(11) . . . . ?
C7 N1 C13 C14 -20.03(17) . . . . ?
C7 N1 C1 C6 19.81(17) . . . . ?
C7 N1 C1 C2 -162.99(11) . . . . ?
C7 C8 C9 C10 0.5(2) . . . . ?
C7 C12 C11 C10 0.1(2) . . . . ?
C21 C19 C20 F2 -179.24(10) 2_665 . . . ?
C21 C19 C20 C21 2.0(2) 2_665 . . . ?
C18 O1 C2 C1 11.07(17) . . . . ?
C18 O1 C2 C3 -170.09(11) . . . . ?
C18 C13 C14 O3 -179.75(11) . . . . ?
C18 C13 C14 C15 2.50(19) . . . . ?
C6 O2 C8 C7 15.08(17) . . . . ?
C6 O2 C8 C9 -167.04(11) . . . . ?
C6 C1 C2 O1 -179.09(11) . . . . ?
C6 C1 C2 C3 2.08(19) . . . . ?
C6 C5 C4 C3 0.9(2) . . . . ?
C8 O2 C6 C1 -13.92(17) . . . . ?
C8 O2 C6 C5 168.17(11) . . . . ?
C8 C7 C12 O3 -177.97(11) . . . . ?
C8 C7 C12 C11 -0.7(2) . . . . ?
C8 C9 C10 C11 -1.2(2) . . . . ?
C13 N1 C7 C8 -163.87(11) . . . . ?
C13 N1 C7 C12 19.21(17) . . . . ?
C13 N1 C1 C6 165.13(11) . . . . ?
C13 N1 C1 C2 -17.67(17) . . . . ?
C13 C18 C17 C16 -0.29(19) . . . . ?
C13 C14 C15 C16 -1.64(19) . . . . ?
C12 O3 C14 C13 15.54(17) . . . . ?
C12 O3 C14 C15 -166.66(11) . . . . ?
C12 C7 C8 O2 178.25(11) . . . . ?
C12 C7 C8 C9 0.41(19) . . . . ?
C12 C11 C10 C9 0.9(2) . . . . ?
C14 O3 C12 C7 -16.40(17) . . . . ?
C14 O3 C12 C11 166.32(12) . . . . ?
C14 C15 C16 C17 -0.18(19) . . . . ?
C1 N1 C7 C8 -18.70(17) . . . . ?
C1 N1 C7 C12 164.38(11) . . . . ?
C1 N1 C13 C18 17.14(17) . . . . ?
C1 N1 C13 C14 -165.31(11) . . . . ?
C1 C6 C5 C4 1.4(2) . . . . ?
C2 O1 C18 C13 -11.61(17) . . . . ?
C2 O1 C18 C17 169.69(11) . . . . ?
C2 C3 C4 C5 -1.7(2) . . . . ?
C5 C6 C1 N1 174.28(12) . . . . ?
C5 C6 C1 C2 -2.92(19) . . . . ?
C4 C3 C2 O1 -178.65(12) . . . . ?
C4 C3 C2 C1 0.21(19) . . . . ?
C15 C16 C17 C18 1.1(2) . . . . ?
C17 C18 C13 N1 176.03(12) . . . . ?
C17 C18 C13 C14 -1.51(19) . . . . ?
